data_2226020
loop_
_publ_author_name
'Shen, Fwu Ming'
'Lush, Shie Fu'

_publ_section_title
;
 3-Aminobenzoic acid--1,2-bis(4-pyridyl)ethane (1/1)
;
_journal_coeditor_code XU2742
_journal_issue 5
_journal_name_full 'Acta Crystallographica Section E'
_journal_page_first o1138
_journal_paper_doi 10.1107/S1600536810014261
_journal_volume 66
_journal_year 2010
_chemical_formula_iupac 'C12 H12 N2, C7 H7 N O2'
_chemical_formula_moiety 'C12 H12 N2, C7 H7 N O2'
_chemical_formula_sum 'C19 H19 N3 O2'
_chemical_formula_weight 321.37
_chemical_name_systematic
;
3-Aminobenzoic acid--1,2-bis(4-pyridyl)ethane (1/1)
;
_space_group_IT_number 2
_symmetry_cell_setting triclinic
_symmetry_space_group_name_Hall '-P 1'
_symmetry_space_group_name_H-M 'P -1'
_atom_sites_solution_hydrogens geom
_atom_sites_solution_primary direct
_atom_sites_solution_secondary difmap
_audit_creation_method SHELXL-97
_cell_angle_alpha 88.172(3)
_cell_angle_beta 79.366(3)
_cell_angle_gamma 74.506(3)
_cell_formula_units_Z 4
_cell_length_a 9.0430(3)
_cell_length_b 13.0565(5)
_cell_length_c 14.6300(5)
_cell_measurement_reflns_used 6302
_cell_measurement_temperature 100(2)
_cell_measurement_theta_max 29.2428
_cell_measurement_theta_min 2.4889
_cell_volume 1635.72(10)
_computing_cell_refinement 'CrysAlis RED (Oxford Diffraction, 2008)'
_computing_data_collection 'CrysAlis CCD (Oxford Diffraction, 2008)'
_computing_data_reduction 'CrysAlis RED (Oxford Diffraction, 2008)'
_computing_molecular_graphics 'PLATON (Spek, 2009)'
_computing_publication_material 'PLATON (Spek, 2009)'
_computing_structure_refinement 'SHELXL97 (Sheldrick, 2008)'
_computing_structure_solution 'SHELXS97 (Sheldrick, 2008)'
_diffrn_ambient_temperature 100(2)
_diffrn_measured_fraction_theta_full 0.981
_diffrn_measured_fraction_theta_max 0.981
_diffrn_measurement_device_type 'Oxford Diffraction Gemini-S CCD'
_diffrn_measurement_method '\w scans'
_diffrn_radiation_monochromator graphite
_diffrn_radiation_type MoK\a
_diffrn_radiation_wavelength 0.71073
_diffrn_reflns_av_R_equivalents 0.0203
_diffrn_reflns_av_sigmaI/netI 0.0450
_diffrn_reflns_limit_h_max 10
_diffrn_reflns_limit_h_min -10
_diffrn_reflns_limit_k_max 15
_diffrn_reflns_limit_k_min -13
_diffrn_reflns_limit_l_max 14
_diffrn_reflns_limit_l_min -17
_diffrn_reflns_number 12385
_diffrn_reflns_theta_full 25.50
_diffrn_reflns_theta_max 25.50
_diffrn_reflns_theta_min 2.50
_exptl_absorpt_coefficient_mu 0.087
_exptl_absorpt_correction_T_max 1.00000
_exptl_absorpt_correction_T_min 0.99651
_exptl_absorpt_correction_type multi-scan
_exptl_absorpt_process_details '(CrysAlis Pro; Oxford Diffraction, 2009)'
_exptl_crystal_colour colorless
_exptl_crystal_density_diffrn 1.305
_exptl_crystal_density_method 'not measured'
_exptl_crystal_description parallelepiped
_exptl_crystal_F_000 680
_exptl_crystal_size_max 0.54
_exptl_crystal_size_mid 0.18
_exptl_crystal_size_min 0.15
_refine_diff_density_max 0.574
_refine_diff_density_min -0.352
_refine_ls_extinction_method none
_refine_ls_goodness_of_fit_ref 0.986
_refine_ls_hydrogen_treatment mixed
_refine_ls_matrix_type full
_refine_ls_number_parameters 455
_refine_ls_number_reflns 5971
_refine_ls_number_restraints 2
_refine_ls_restrained_S_all 0.986
_refine_ls_R_factor_all 0.0642
_refine_ls_R_factor_gt 0.0418
_refine_ls_shift/su_max 0.002
_refine_ls_shift/su_mean 0.000
_refine_ls_structure_factor_coef Fsqd
_refine_ls_weighting_details 'calc w=1/[\s^2^(Fo^2^)+(0.0632P)^2^] where P=(Fo^2^+2Fc^2^)/3'
_refine_ls_weighting_scheme calc
_refine_ls_wR_factor_gt 0.1032
_refine_ls_wR_factor_ref 0.1079
_reflns_number_gt 4125
_reflns_number_total 5971
_reflns_threshold_expression I>2sigma(I)
_cod_data_source_file xu2742.cif
_cod_data_source_block I
_cod_database_code 2226020
_cod_database_fobs_code 2226020

loop_
_symmetry_equiv_pos_as_xyz
'x, y, z'
'-x, -y, -z'

loop_
_atom_site_type_symbol
_atom_site_label
_atom_site_fract_x
_atom_site_fract_y
_atom_site_fract_z
_atom_site_U_iso_or_equiv
_atom_site_adp_type
_atom_site_calc_flag
_atom_site_refinement_flags
_atom_site_occupancy
_atom_site_disorder_assembly
_atom_site_disorder_group
O O1 0.76671(15) 0.58027(10) 0.03742(8) 0.0334(3) Uani d D 1 . .
O O2 0.77042(15) 0.69496(9) -0.07886(8) 0.0328(3) Uani d . 1 . .
O O3 0.26995(15) 0.16295(9) 0.48714(9) 0.0323(3) Uani d D 1 . .
O O4 0.23015(14) 0.28364(9) 0.37667(8) 0.0312(3) Uani d . 1 . .
N N1 0.69956(18) 0.49939(14) -0.35303(11) 0.0306(4) Uani d . 1 . .
N N2 0.81019(17) 0.73452(11) 0.13170(10) 0.0281(3) Uani d . 1 . .
N N3 0.7482(2) 1.31954(12) 0.50754(11) 0.0374(4) Uani d . 1 . .
N N4 0.28039(18) 0.06579(14) 0.08726(11) 0.0305(4) Uani d . 1 . .
N N5 0.77629(17) 0.10653(11) 0.02344(10) 0.0299(4) Uani d . 1 . .
N N6 0.76549(16) 0.67214(11) 0.41027(10) 0.0261(3) Uani d . 1 . .
C C1 0.75649(18) 0.60925(13) -0.04865(12) 0.0230(4) Uani d . 1 . .
C C2 0.72593(18) 0.52804(13) -0.10732(12) 0.0225(4) Uani d . 1 . .
C C3 0.73369(18) 0.54740(13) -0.20172(12) 0.0226(4) Uani d . 1 . .
H H3C 0.7591 0.6100 -0.2264 0.027 Uiso calc R 1 . .
C C4 0.70458(18) 0.47598(13) -0.26121(12) 0.0238(4) Uani d . 1 . .
C C5 0.67203(19) 0.38323(13) -0.22244(13) 0.0254(4) Uani d . 1 . .
H H5B 0.6563 0.3319 -0.2615 0.030 Uiso calc R 1 . .
C C6 0.66242(19) 0.36513(13) -0.12816(13) 0.0277(4) Uani d . 1 . .
H H6B 0.6380 0.3023 -0.1033 0.033 Uiso calc R 1 . .
C C7 0.68795(19) 0.43750(13) -0.06922(13) 0.0264(4) Uani d . 1 . .
H H7A 0.6796 0.4253 -0.0043 0.032 Uiso calc R 1 . .
C C8 0.7001(2) 0.82631(14) 0.13950(13) 0.0314(4) Uani d . 1 . .
H H8A 0.6139 0.8324 0.1092 0.038 Uiso calc R 1 . .
C C9 0.7045(2) 0.91298(15) 0.18921(14) 0.0368(5) Uani d . 1 . .
H H9A 0.6211 0.9760 0.1947 0.044 Uiso calc R 1 . .
C C10 0.8319(2) 0.90730(15) 0.23106(14) 0.0384(5) Uani d . 1 . .
C C11 0.9444(2) 0.81133(15) 0.22388(13) 0.0353(5) Uani d . 1 . .
H H11A 1.0322 0.8031 0.2532 0.042 Uiso calc R 1 . .
C C12 0.9304(2) 0.72758(14) 0.17472(13) 0.0297(4) Uani d . 1 . .
H H12A 1.0092 0.6623 0.1712 0.036 Uiso calc R 1 . .
C C13 0.8492(2) 1.00327(19) 0.28015(19) 0.0631(7) Uani d . 1 . .
H H13A 0.9396 0.9800 0.3122 0.076 Uiso calc R 1 . .
H H13B 0.8729 1.0551 0.2326 0.076 Uiso calc R 1 . .
C C14 0.7126(2) 1.05708(17) 0.34813(16) 0.0475(6) Uani d . 1 . .
H H14A 0.6866 1.0047 0.3945 0.057 Uiso calc R 1 . .
H H14B 0.6229 1.0826 0.3157 0.057 Uiso calc R 1 . .
C C15 0.7326(2) 1.15073(15) 0.39924(13) 0.0335(5) Uani d . 1 . .
C C16 0.6186(2) 1.24545(14) 0.40946(13) 0.0326(4) Uani d . 1 . .
H H16A 0.5313 1.2550 0.3795 0.039 Uiso calc R 1 . .
C C17 0.6305(2) 1.32601(15) 0.46274(14) 0.0363(5) Uani d . 1 . .
H H17A 0.5499 1.3906 0.4681 0.044 Uiso calc R 1 . .
C C18 0.8615(2) 1.22878(15) 0.49533(13) 0.0341(5) Uani d . 1 . .
H H18A 0.9484 1.2223 0.5251 0.041 Uiso calc R 1 . .
C C19 0.8598(2) 1.14407(15) 0.44223(13) 0.0341(5) Uani d . 1 . .
H H19A 0.9445 1.0818 0.4350 0.041 Uiso calc R 1 . .
C C20 0.25604(19) 0.19120(13) 0.40181(12) 0.0242(4) Uani d . 1 . .
C C21 0.27294(18) 0.10109(13) 0.33654(12) 0.0228(4) Uani d . 1 . .
C C22 0.26585(18) 0.12404(13) 0.24435(12) 0.0232(4) Uani d . 1 . .
H H22A 0.2535 0.1952 0.2242 0.028 Uiso calc R 1 . .
C C23 0.27665(18) 0.04385(13) 0.18016(12) 0.0235(4) Uani d . 1 . .
C C24 0.28837(19) -0.05921(13) 0.21297(13) 0.0270(4) Uani d . 1 . .
H H24A 0.2917 -0.1145 0.1714 0.032 Uiso calc R 1 . .
C C25 0.2952(2) -0.08156(14) 0.30540(13) 0.0301(4) Uani d . 1 . .
H H25A 0.3038 -0.1522 0.3263 0.036 Uiso calc R 1 . .
C C26 0.28984(19) -0.00229(13) 0.36817(13) 0.0268(4) Uani d . 1 . .
H H26A 0.2975 -0.0184 0.4312 0.032 Uiso calc R 1 . .
C C27 0.8959(2) 0.14566(14) 0.03144(13) 0.0313(4) Uani d . 1 . .
H H27A 0.9958 0.1120 -0.0034 0.038 Uiso calc R 1 . .
C C28 0.8827(2) 0.23233(13) 0.08754(12) 0.0280(4) Uani d . 1 . .
H H28A 0.9720 0.2566 0.0904 0.034 Uiso calc R 1 . .
C C29 0.73906(19) 0.28338(13) 0.13937(12) 0.0227(4) Uani d . 1 . .
C C30 0.6147(2) 0.24242(13) 0.13143(12) 0.0264(4) Uani d . 1 . .
H H30A 0.5137 0.2739 0.1661 0.032 Uiso calc R 1 . .
C C31 0.6377(2) 0.15652(14) 0.07347(13) 0.0284(4) Uani d . 1 . .
H H31A 0.5501 0.1312 0.0687 0.034 Uiso calc R 1 . .
C C32 0.71112(19) 0.38225(13) 0.19731(12) 0.0243(4) Uani d . 1 . .
H H32A 0.6204 0.3855 0.2477 0.029 Uiso calc R 1 . .
H H32B 0.6829 0.4448 0.1577 0.029 Uiso calc R 1 . .
C C33 0.84736(19) 0.39114(13) 0.24075(13) 0.0282(4) Uani d . 1 . .
H H33A 0.8779 0.3278 0.2790 0.034 Uiso calc R 1 . .
H H33B 0.9373 0.3905 0.1904 0.034 Uiso calc R 1 . .
C C34 0.81443(18) 0.48966(13) 0.30095(12) 0.0230(4) Uani d . 1 . .
C C35 0.69101(19) 0.57861(13) 0.29678(12) 0.0280(4) Uani d . 1 . .
H H35A 0.6204 0.5786 0.2560 0.034 Uiso calc R 1 . .
C C36 0.6707(2) 0.66686(13) 0.35164(12) 0.0277(4) Uani d . 1 . .
H H36A 0.5854 0.7267 0.3476 0.033 Uiso calc R 1 . .
C C37 0.8843(2) 0.58632(13) 0.41499(12) 0.0287(4) Uani d . 1 . .
H H37A 0.9527 0.5884 0.4565 0.034 Uiso calc R 1 . .
C C38 0.9119(2) 0.49513(13) 0.36243(12) 0.0265(4) Uani d . 1 . .
H H38A 0.9975 0.4361 0.3683 0.032 Uiso calc R 1 . .
H H1C 0.785(2) 0.6290(10) 0.0663(12) 0.040 Uiso d D 1 . .
H H3A 0.268(2) 0.2174(9) 0.5172(12) 0.040 Uiso d D 1 . .
H H1A 0.731(2) 0.5562(16) -0.3754(13) 0.034(5) Uiso d . 1 . .
H H1B 0.714(2) 0.4461(15) -0.3921(14) 0.036(5) Uiso d . 1 . .
H H4A 0.252(2) 0.1339(18) 0.0720(15) 0.051(7) Uiso d . 1 . .
H H4B 0.256(2) 0.0199(16) 0.0528(14) 0.044(6) Uiso d . 1 . .

loop_
_atom_site_aniso_label
_atom_site_aniso_U_11
_atom_site_aniso_U_22
_atom_site_aniso_U_33
_atom_site_aniso_U_12
_atom_site_aniso_U_13
_atom_site_aniso_U_23
O1 0.0541(8) 0.0295(7) 0.0231(8) -0.0198(6) -0.0098(6) -0.0049(6)
O2 0.0516(8) 0.0259(7) 0.0270(7) -0.0185(6) -0.0100(6) -0.0021(6)
O3 0.0530(8) 0.0223(7) 0.0236(8) -0.0093(6) -0.0118(6) -0.0049(6)
O4 0.0489(8) 0.0192(7) 0.0268(7) -0.0078(6) -0.0110(6) -0.0042(5)
N1 0.0430(9) 0.0253(9) 0.0265(10) -0.0107(8) -0.0106(7) -0.0061(8)
N2 0.0338(8) 0.0304(9) 0.0207(8) -0.0117(7) -0.0011(7) -0.0057(7)
N3 0.0517(10) 0.0340(10) 0.0277(9) -0.0169(8) -0.0006(8) -0.0077(7)
N4 0.0430(10) 0.0251(9) 0.0262(10) -0.0120(8) -0.0078(7) -0.0087(8)
N5 0.0357(9) 0.0276(8) 0.0292(9) -0.0113(7) -0.0076(7) -0.0067(7)
N6 0.0342(8) 0.0240(8) 0.0203(8) -0.0078(6) -0.0046(7) -0.0050(6)
C1 0.0234(8) 0.0217(9) 0.0228(10) -0.0052(7) -0.0018(7) -0.0050(8)
C2 0.0211(8) 0.0202(9) 0.0251(10) -0.0032(7) -0.0035(7) -0.0061(7)
C3 0.0231(8) 0.0177(9) 0.0267(10) -0.0047(7) -0.0039(7) -0.0047(7)
C4 0.0199(8) 0.0225(9) 0.0273(11) -0.0005(7) -0.0064(7) -0.0072(8)
C5 0.0243(9) 0.0178(9) 0.0350(12) -0.0030(7) -0.0102(8) -0.0093(8)
C6 0.0287(9) 0.0188(9) 0.0369(12) -0.0075(7) -0.0069(8) -0.0024(8)
C7 0.0296(9) 0.0234(10) 0.0262(10) -0.0067(7) -0.0047(8) -0.0034(8)
C8 0.0345(10) 0.0334(11) 0.0296(11) -0.0109(8) -0.0112(8) -0.0020(9)
C9 0.0321(10) 0.0301(11) 0.0476(13) -0.0047(8) -0.0093(9) -0.0105(9)
C10 0.0310(10) 0.0368(11) 0.0473(13) -0.0073(8) -0.0060(9) -0.0197(10)
C11 0.0265(9) 0.0409(12) 0.0397(12) -0.0073(8) -0.0089(9) -0.0146(9)
C12 0.0265(9) 0.0288(10) 0.0325(11) -0.0063(8) -0.0015(8) -0.0097(8)
C13 0.0382(12) 0.0631(16) 0.087(2) -0.0124(11) -0.0032(12) -0.0452(14)
C14 0.0461(12) 0.0530(14) 0.0454(14) -0.0181(11) -0.0027(11) -0.0187(11)
C15 0.0413(11) 0.0320(11) 0.0293(11) -0.0122(9) -0.0067(9) -0.0071(9)
C16 0.0329(10) 0.0339(11) 0.0343(12) -0.0131(8) -0.0084(8) 0.0014(9)
C17 0.0359(10) 0.0294(11) 0.0380(12) -0.0060(8) 0.0044(9) -0.0039(9)
C18 0.0396(11) 0.0377(11) 0.0309(11) -0.0179(9) -0.0094(9) -0.0028(9)
C19 0.0353(10) 0.0295(10) 0.0356(12) -0.0058(8) -0.0044(9) -0.0064(9)
C20 0.0270(9) 0.0228(10) 0.0233(11) -0.0065(7) -0.0057(8) -0.0042(8)
C21 0.0221(8) 0.0208(9) 0.0260(10) -0.0063(7) -0.0039(7) -0.0051(7)
C22 0.0228(8) 0.0205(9) 0.0272(10) -0.0070(7) -0.0040(7) -0.0056(7)
C23 0.0204(8) 0.0242(10) 0.0263(11) -0.0069(7) -0.0029(7) -0.0079(8)
C24 0.0271(9) 0.0225(9) 0.0316(11) -0.0065(7) -0.0039(8) -0.0116(8)
C25 0.0324(10) 0.0196(9) 0.0381(12) -0.0068(8) -0.0055(8) -0.0037(8)
C26 0.0313(9) 0.0223(9) 0.0267(11) -0.0060(7) -0.0061(8) -0.0023(8)
C27 0.0312(10) 0.0315(10) 0.0312(11) -0.0091(8) -0.0024(8) -0.0111(8)
C28 0.0272(9) 0.0282(10) 0.0316(11) -0.0114(7) -0.0052(8) -0.0075(8)
C29 0.0295(9) 0.0205(9) 0.0199(10) -0.0071(7) -0.0082(7) 0.0002(7)
C30 0.0263(9) 0.0247(9) 0.0286(11) -0.0068(7) -0.0056(8) -0.0025(8)
C31 0.0293(9) 0.0279(10) 0.0326(11) -0.0114(8) -0.0115(8) -0.0018(8)
C32 0.0284(9) 0.0216(9) 0.0229(10) -0.0066(7) -0.0034(7) -0.0050(7)
C33 0.0260(9) 0.0270(10) 0.0314(11) -0.0070(7) -0.0027(8) -0.0125(8)
C34 0.0237(9) 0.0251(9) 0.0208(10) -0.0098(7) 0.0004(7) -0.0050(7)
C35 0.0257(9) 0.0300(10) 0.0296(11) -0.0063(7) -0.0080(8) -0.0088(8)
C36 0.0298(9) 0.0257(10) 0.0256(10) -0.0029(7) -0.0055(8) -0.0061(8)
C37 0.0374(10) 0.0281(10) 0.0218(10) -0.0069(8) -0.0101(8) -0.0050(8)
C38 0.0302(9) 0.0242(9) 0.0242(10) -0.0048(7) -0.0058(8) -0.0028(8)

loop_
_atom_type_symbol
_atom_type_description
_atom_type_scat_dispersion_real
_atom_type_scat_dispersion_imag
_atom_type_scat_source
C C 0.0033 0.0016 'International Tables Vol C Tables 4.2.6.8 and 6.1.1.4'
H H 0.0000 0.0000 'International Tables Vol C Tables 4.2.6.8 and 6.1.1.4'
N N 0.0061 0.0033 'International Tables Vol C Tables 4.2.6.8 and 6.1.1.4'
O O 0.0106 0.0060 'International Tables Vol C Tables 4.2.6.8 and 6.1.1.4'

loop_
_geom_angle_atom_site_label_1
_geom_angle_atom_site_label_2
_geom_angle_atom_site_label_3
_geom_angle_site_symmetry_1
_geom_angle_site_symmetry_3
_geom_angle
_geom_angle_publ_flag
C1 O1 H1C . . 109.6(14) ?
C20 O3 H3A . . 107.9(14) ?
C4 N1 H1A . . 117.4(12) ?
C4 N1 H1B . . 117.8(12) ?
H1A N1 H1B . . 117.4(18) ?
C8 N2 C12 . . 117.35(14) ?
C17 N3 C18 . . 115.91(15) ?
C23 N4 H4A . . 117.2(14) ?
C23 N4 H4B . . 117.1(13) ?
H4A N4 H4B . . 116.4(19) ?
C31 N5 C27 . . 116.04(14) ?
C36 N6 C37 . . 117.17(14) ?
O2 C1 O1 . . 123.33(15) ?
O2 C1 C2 . . 122.23(16) ?
O1 C1 C2 . . 114.44(15) ?
C3 C2 C7 . . 120.77(15) ?
C3 C2 C1 . . 117.48(15) ?
C7 C2 C1 . . 121.74(16) ?
C2 C3 C4 . . 121.01(16) ?
C2 C3 H3C . . 119.5 ?
C4 C3 H3C . . 119.5 ?
N1 C4 C5 . . 121.39(15) ?
N1 C4 C3 . . 120.93(16) ?
C5 C4 C3 . . 117.57(16) ?
C6 C5 C4 . . 121.08(15) ?
C6 C5 H5B . . 119.5 ?
C4 C5 H5B . . 119.5 ?
C5 C6 C7 . . 120.99(17) ?
C5 C6 H6B . . 119.5 ?
C7 C6 H6B . . 119.5 ?
C2 C7 C6 . . 118.52(17) ?
C2 C7 H7A . . 120.7 ?
C6 C7 H7A . . 120.7 ?
N2 C8 C9 . . 123.44(16) ?
N2 C8 H8A . . 118.3 ?
C9 C8 H8A . . 118.3 ?
C8 C9 C10 . . 119.32(17) ?
C8 C9 H9A . . 120.3 ?
C10 C9 H9A . . 120.3 ?
C11 C10 C9 . . 116.86(16) ?
C11 C10 C13 . . 121.56(17) ?
C9 C10 C13 . . 121.56(18) ?
C12 C11 C10 . . 120.48(16) ?
C12 C11 H11A . . 119.8 ?
C10 C11 H11A . . 119.8 ?
N2 C12 C11 . . 122.48(16) ?
N2 C12 H12A . . 118.8 ?
C11 C12 H12A . . 118.8 ?
C14 C13 C10 . . 114.94(18) ?
C14 C13 H13A . . 108.5 ?
C10 C13 H13A . . 108.5 ?
C14 C13 H13B . . 108.5 ?
C10 C13 H13B . . 108.5 ?
H13A C13 H13B . . 107.5 ?
C13 C14 C15 . . 114.66(17) ?
C13 C14 H14A . . 108.6 ?
C15 C14 H14A . . 108.6 ?
C13 C14 H14B . . 108.6 ?
C15 C14 H14B . . 108.6 ?
H14A C14 H14B . . 107.6 ?
C16 C15 C19 . . 116.69(16) ?
C16 C15 C14 . . 120.43(17) ?
C19 C15 C14 . . 122.78(17) ?
C17 C16 C15 . . 120.10(17) ?
C17 C16 H16A . . 119.9 ?
C15 C16 H16A . . 119.9 ?
N3 C17 C16 . . 124.04(18) ?
N3 C17 H17A . . 118.0 ?
C16 C17 H17A . . 118.0 ?
N3 C18 C19 . . 123.90(17) ?
N3 C18 H18A . . 118.1 ?
C19 C18 H18A . . 118.1 ?
C18 C19 C15 . . 119.26(17) ?
C18 C19 H19A . . 120.4 ?
C15 C19 H19A . . 120.4 ?
O4 C20 O3 . . 123.30(15) ?
O4 C20 C21 . . 122.09(15) ?
O3 C20 C21 . . 114.61(15) ?
C22 C21 C26 . . 120.79(15) ?
C22 C21 C20 . . 118.06(15) ?
C26 C21 C20 . . 121.11(15) ?
C21 C22 C23 . . 120.95(16) ?
C21 C22 H22A . . 119.5 ?
C23 C22 H22A . . 119.5 ?
N4 C23 C24 . . 121.30(15) ?
N4 C23 C22 . . 120.70(16) ?
C24 C23 C22 . . 117.97(16) ?
C25 C24 C23 . . 120.70(15) ?
C25 C24 H24A . . 119.7 ?
C23 C24 H24A . . 119.7 ?
C24 C25 C26 . . 121.05(17) ?
C24 C25 H25A . . 119.5 ?
C26 C25 H25A . . 119.5 ?
C25 C26 C21 . . 118.46(16) ?
C25 C26 H26A . . 120.8 ?
C21 C26 H26A . . 120.8 ?
N5 C27 C28 . . 123.95(17) ?
N5 C27 H27A . . 118.0 ?
C28 C27 H27A . . 118.0 ?
C29 C28 C27 . . 119.67(15) ?
C29 C28 H28A . . 120.2 ?
C27 C28 H28A . . 120.2 ?
C28 C29 C30 . . 116.43(15) ?
C28 C29 C32 . . 123.50(14) ?
C30 C29 C32 . . 119.95(15) ?
C31 C30 C29 . . 120.15(16) ?
C31 C30 H30A . . 119.9 ?
C29 C30 H30A . . 119.9 ?
N5 C31 C30 . . 123.75(15) ?
N5 C31 H31A . . 118.1 ?
C30 C31 H31A . . 118.1 ?
C29 C32 C33 . . 115.58(14) ?
C29 C32 H32A . . 108.4 ?
C33 C32 H32A . . 108.4 ?
C29 C32 H32B . . 108.4 ?
C33 C32 H32B . . 108.4 ?
H32A C32 H32B . . 107.4 ?
C34 C33 C32 . . 114.45(14) ?
C34 C33 H33A . . 108.6 ?
C32 C33 H33A . . 108.6 ?
C34 C33 H33B . . 108.6 ?
C32 C33 H33B . . 108.6 ?
H33A C33 H33B . . 107.6 ?
C38 C34 C35 . . 116.73(15) ?
C38 C34 C33 . . 120.09(15) ?
C35 C34 C33 . . 123.16(14) ?
C36 C35 C34 . . 120.06(15) ?
C36 C35 H35A . . 120.0 ?
C34 C35 H35A . . 120.0 ?
N6 C36 C35 . . 123.04(16) ?
N6 C36 H36A . . 118.5 ?
C35 C36 H36A . . 118.5 ?
N6 C37 C38 . . 123.11(15) ?
N6 C37 H37A . . 118.4 ?
C38 C37 H37A . . 118.4 ?
C37 C38 C34 . . 119.88(16) ?
C37 C38 H38A . . 120.1 ?
C34 C38 H38A . . 120.1 ?

loop_
_geom_bond_atom_site_label_1
_geom_bond_atom_site_label_2
_geom_bond_site_symmetry_2
_geom_bond_distance
_geom_bond_publ_flag
O1 C1 . 1.316(2) ?
O1 H1C . 0.843(16) ?
O2 C1 . 1.2192(19) ?
O3 C20 . 1.309(2) ?
O3 H3A . 0.842(14) ?
O4 C20 . 1.2245(19) ?
N1 C4 . 1.374(2) ?
N1 H1A . 0.89(2) ?
N1 H1B . 0.881(19) ?
N2 C8 . 1.330(2) ?
N2 C12 . 1.335(2) ?
N3 C17 . 1.332(2) ?
N3 C18 . 1.335(2) ?
N4 C23 . 1.376(2) ?
N4 H4A . 0.89(2) ?
N4 H4B . 0.889(19) ?
N5 C31 . 1.337(2) ?
N5 C27 . 1.338(2) ?
N6 C36 . 1.335(2) ?
N6 C37 . 1.339(2) ?
C1 C2 . 1.497(2) ?
C2 C3 . 1.388(2) ?
C2 C7 . 1.389(2) ?
C3 C4 . 1.401(2) ?
C3 H3C . 0.9500 ?
C4 C5 . 1.400(2) ?
C5 C6 . 1.383(3) ?
C5 H5B . 0.9500 ?
C6 C7 . 1.390(2) ?
C6 H6B . 0.9500 ?
C7 H7A . 0.9500 ?
C8 C9 . 1.378(2) ?
C8 H8A . 0.9500 ?
C9 C10 . 1.385(2) ?
C9 H9A . 0.9500 ?
C10 C11 . 1.380(3) ?
C10 C13 . 1.521(3) ?
C11 C12 . 1.374(2) ?
C11 H11A . 0.9500 ?
C12 H12A . 0.9500 ?
C13 C14 . 1.462(3) ?
C13 H13A . 0.9900 ?
C13 H13B . 0.9900 ?
C14 C15 . 1.521(3) ?
C14 H14A . 0.9900 ?
C14 H14B . 0.9900 ?
C15 C16 . 1.374(3) ?
C15 C19 . 1.391(2) ?
C16 C17 . 1.367(2) ?
C16 H16A . 0.9500 ?
C17 H17A . 0.9500 ?
C18 C19 . 1.377(2) ?
C18 H18A . 0.9500 ?
C19 H19A . 0.9500 ?
C20 C21 . 1.497(2) ?
C21 C22 . 1.382(2) ?
C21 C26 . 1.391(2) ?
C22 C23 . 1.401(2) ?
C22 H22A . 0.9500 ?
C23 C24 . 1.398(2) ?
C24 C25 . 1.383(3) ?
C24 H24A . 0.9500 ?
C25 C26 . 1.391(2) ?
C25 H25A . 0.9500 ?
C26 H26A . 0.9500 ?
C27 C28 . 1.386(2) ?
C27 H27A . 0.9500 ?
C28 C29 . 1.383(2) ?
C28 H28A . 0.9500 ?
C29 C30 . 1.392(2) ?
C29 C32 . 1.505(2) ?
C30 C31 . 1.375(2) ?
C30 H30A . 0.9500 ?
C31 H31A . 0.9500 ?
C32 C33 . 1.518(2) ?
C32 H32A . 0.9900 ?
C32 H32B . 0.9900 ?
C33 C34 . 1.513(2) ?
C33 H33A . 0.9900 ?
C33 H33B . 0.9900 ?
C34 C38 . 1.386(2) ?
C34 C35 . 1.388(2) ?
C35 C36 . 1.377(2) ?
C35 H35A . 0.9500 ?
C36 H36A . 0.9500 ?
C37 C38 . 1.378(2) ?
C37 H37A . 0.9500 ?
C38 H38A . 0.9500 ?

loop_
_geom_hbond_atom_site_label_D
_geom_hbond_atom_site_label_H
_geom_hbond_atom_site_label_A
_geom_hbond_site_symmetry_A
_geom_hbond_distance_DH
_geom_hbond_distance_HA
_geom_hbond_distance_DA
_geom_hbond_angle_DHA
_geom_hbond_publ_flag
O1 H1C N2 . 0.843(16) 1.788(15) 2.6294(19) 176.1(17) y
O3 H3A N6 2_666 0.842(14) 1.745(14) 2.5790(19) 170.5(18) y
N1 H1A O4 2_665 0.89(2) 2.21(2) 3.061(2) 158.6(17) y
N1 H1B N3 1_544 0.882(19) 2.17(2) 3.048(2) 177.8(19) y
N4 H4A O2 2_665 0.89(2) 2.19(2) 3.035(2) 157.6(18) y
N4 H4B N5 2_655 0.89(2) 2.13(2) 3.017(2) 171.9(17) y
C3 H3C O4 2_665 0.95 2.56 3.353(2) 141 y
C22 H22A O2 2_665 0.95 2.54 3.327(2) 141 y
C28 H28A O2 2_765 0.95 2.55 3.492(2) 172 y
C38 H38A O4 1_655 0.95 2.50 3.448(2) 177 y
C12 H12A Cg5 2_765 0.95 2.67 3.5510(18) 154 y
